data_7039577
loop_
_publ_author_name
'Deka, Hemanta'
'Ghosh, Somnath'
'Saha, Soumen'
'Gogoi, Kuldeep'
'Mondal, Biplab'

_publ_section_title
;
 Effect of ligand denticity on the nitric oxide reactivity of cobalt(ii)
 complexes.
;
_journal_issue 27
_journal_name_full 'Dalton transactions (Cambridge, England : 2003)'
_journal_page_first 10979
_journal_page_last 10988
_journal_paper_doi 10.1039/c6dt01169a
_journal_volume 45
_journal_year 2016
_chemical_formula_sum 'C36 H54 Cl2 Co N4 O'
_chemical_formula_weight 688.66
_chemical_name_systematic
; 
 ? 
;
_space_group_IT_number 14
_symmetry_cell_setting monoclinic
_symmetry_space_group_name_Hall '-P 2yn'
_symmetry_space_group_name_H-M 'P 1 21/n 1'
_atom_sites_solution_hydrogens geom
_atom_sites_solution_primary direct
_atom_sites_solution_secondary difmap
_audit_creation_method SHELXL-97
_audit_update_record
;
2016-03-01 deposited with the CCDC.
2016-05-31 downloaded from the CCDC.
;
_cell_angle_alpha 90.00
_cell_angle_beta 105.099(7)
_cell_angle_gamma 90.00
_cell_formula_units_Z 4
_cell_length_a 14.6745(9)
_cell_length_b 15.5490(9)
_cell_length_c 17.1120(11)
_cell_measurement_reflns_used 15315
_cell_measurement_temperature 296(2)
_cell_measurement_theta_max 25.3
_cell_measurement_theta_min 3.0
_cell_volume 3769.7(4)
_computing_structure_refinement 'SHELXL-97 (Sheldrick, 1997)'
_computing_structure_solution 'SHELXS-97 (Sheldrick, 1990)'
_diffrn_ambient_temperature 296(2)
_diffrn_measured_fraction_theta_full 0.998
_diffrn_measured_fraction_theta_max 0.998
_diffrn_measurement_device_type 'SuperNova, Single source at offset, Eos'
_diffrn_measurement_method '\w scans'
_diffrn_radiation_monochromator graphite
_diffrn_radiation_source 'fine-focus sealed tube'
_diffrn_radiation_type MoK\a
_diffrn_radiation_wavelength 0.71073
_diffrn_reflns_av_R_equivalents 0.0249
_diffrn_reflns_av_sigmaI/netI 0.0383
_diffrn_reflns_limit_h_max 14
_diffrn_reflns_limit_h_min -17
_diffrn_reflns_limit_k_max 17
_diffrn_reflns_limit_k_min -18
_diffrn_reflns_limit_l_max 20
_diffrn_reflns_limit_l_min -20
_diffrn_reflns_number 15315
_diffrn_reflns_theta_full 25.25
_diffrn_reflns_theta_max 25.25
_diffrn_reflns_theta_min 2.99
_exptl_absorpt_coefficient_mu 0.629
_exptl_absorpt_correction_T_max 1.00000
_exptl_absorpt_correction_T_min 0.73228
_exptl_absorpt_correction_type multi-scan
_exptl_absorpt_process_details 'face installed'
_exptl_crystal_colour pink
_exptl_crystal_density_diffrn 1.213
_exptl_crystal_density_method 'not measured'
_exptl_crystal_description block
_exptl_crystal_F_000 1468
_exptl_crystal_size_max 0.21
_exptl_crystal_size_mid 0.16
_exptl_crystal_size_min 0.14
_refine_diff_density_max 0.320
_refine_diff_density_min -0.323
_refine_diff_density_rms 0.041
_refine_ls_extinction_method none
_refine_ls_goodness_of_fit_ref 1.296
_refine_ls_hydrogen_treatment mixed
_refine_ls_matrix_type full
_refine_ls_number_parameters 406
_refine_ls_number_reflns 6824
_refine_ls_number_restraints 0
_refine_ls_restrained_S_all 1.296
_refine_ls_R_factor_all 0.0681
_refine_ls_R_factor_gt 0.0430
_refine_ls_shift/su_max 0.001
_refine_ls_shift/su_mean 0.000
_refine_ls_structure_factor_coef Fsqd
_refine_ls_weighting_details 'calc w=1/[\s^2^(Fo^2^)+(0.0000P)^2^+1.0000P] where P=(Fo^2^+2Fc^2^)/3'
_refine_ls_weighting_scheme calc
_refine_ls_wR_factor_gt 0.0617
_refine_ls_wR_factor_ref 0.0669
_reflns_number_gt 4912
_reflns_number_total 6824
_reflns_threshold_expression >2sigma(I)
_cod_data_source_file c6dt01169a2.cif
_cod_data_source_block complex3
_cod_depositor_comments 'Adding full bibliography for 7039575--7039580.cif.'
_cod_original_sg_symbol_H-M P21/n
_cod_database_code 7039577

loop_
_symmetry_equiv_pos_as_xyz
'x, y, z'
'-x+1/2, y+1/2, -z+1/2'
'-x, -y, -z'
'x-1/2, -y-1/2, z-1/2'

loop_
_atom_site_label
_atom_site_type_symbol
_atom_site_fract_x
_atom_site_fract_y
_atom_site_fract_z
_atom_site_U_iso_or_equiv
_atom_site_adp_type
_atom_site_occupancy
_atom_site_symmetry_multiplicity
_atom_site_calc_flag
_atom_site_refinement_flags
Co1 Co 0.67929(2) 0.75222(2) 0.329917(19) 0.04436(10) Uani 1 1 d .
Cl2 Cl 0.74619(5) 0.52918(4) 0.26895(4) 0.0667(2) Uani 1 1 d .
Cl1 Cl 0.52220(5) 0.71345(5) 0.30366(4) 0.0674(2) Uani 1 1 d .
N4 N 0.83280(13) 0.78043(12) 0.36216(12) 0.0451(5) Uani 1 1 d .
N3 N 0.70134(13) 0.74072(12) 0.21504(11) 0.0465(5) Uani 1 1 d .
H3 H 0.7043 0.6833 0.2057 0.056 Uiso 1 1 calc R
N2 N 0.67650(13) 0.88391(12) 0.36113(12) 0.0474(5) Uani 1 1 d .
H2 H 0.6693 0.9144 0.3145 0.057 Uiso 1 1 calc R
N1 N 0.72847(13) 0.65948(12) 0.41992(11) 0.0451(5) Uani 1 1 d .
H1 H 0.7044 0.6085 0.3977 0.054 Uiso 1 1 calc R
C5 C 0.70022(17) 0.60460(15) 0.55236(14) 0.0448(6) Uani 1 1 d .
C4 C 0.65302(17) 0.52652(17) 0.53279(15) 0.0497(6) Uani 1 1 d .
C27 C 0.62244(17) 0.77490(16) 0.14827(14) 0.0532(7) Uani 1 1 d .
H27A H 0.6217 0.8371 0.1527 0.064 Uiso 1 1 calc R
H27B H 0.5633 0.7536 0.1560 0.064 Uiso 1 1 calc R
C11 C 0.83206(17) 0.64911(17) 0.44151(16) 0.0590(7) Uani 1 1 d .
H11A H 0.8494 0.6089 0.4045 0.071 Uiso 1 1 calc R
H11B H 0.8534 0.6258 0.4958 0.071 Uiso 1 1 calc R
C28 C 0.62727(16) 0.75183(18) 0.06389(14) 0.0497(6) Uani 1 1 d .
C16 C 0.58021(17) 1.00406(17) 0.40210(17) 0.0517(7) Uani 1 1 d .
C21 C 0.53563(18) 1.04985(18) 0.33222(18) 0.0573(7) Uani 1 1 d .
C13 C 0.84576(16) 0.87361(15) 0.37754(15) 0.0504(7) Uani 1 1 d .
H13A H 0.8427 0.9034 0.3271 0.061 Uiso 1 1 calc R
H13B H 0.9074 0.8842 0.4141 0.061 Uiso 1 1 calc R
C25 C 0.86603(16) 0.75267(17) 0.29215(15) 0.0556(7) Uani 1 1 d .
H25A H 0.8756 0.6909 0.2943 0.067 Uiso 1 1 calc R
H25B H 0.9260 0.7800 0.2940 0.067 Uiso 1 1 calc R
C14 C 0.76967(17) 0.90755(16) 0.41446(15) 0.0526(7) Uani 1 1 d .
H14A H 0.7771 0.8829 0.4678 0.063 Uiso 1 1 calc R
H14B H 0.7747 0.9696 0.4199 0.063 Uiso 1 1 calc R
C2 C 0.71497(19) 0.4765(2) 0.67053(16) 0.0612(8) Uani 1 1 d .
C17 C 0.60491(19) 1.0465(2) 0.47644(18) 0.0660(8) Uani 1 1 d .
C29 C 0.60629(18) 0.66756(18) 0.03599(16) 0.0553(7) Uani 1 1 d .
C10 C 0.68651(17) 0.67436(15) 0.48893(14) 0.0500(7) Uani 1 1 d .
H10A H 0.6192 0.6833 0.4672 0.060 Uiso 1 1 calc R
H10B H 0.7127 0.7273 0.5155 0.060 Uiso 1 1 calc R
C20 C 0.5158(2) 1.1366(2) 0.3382(2) 0.0758(9) Uani 1 1 d .
H20 H 0.4853 1.1665 0.2917 0.091 Uiso 1 1 calc R
C15 C 0.59656(17) 0.90843(16) 0.39539(16) 0.0582(7) Uani 1 1 d .
H15A H 0.6076 0.8833 0.4489 0.070 Uiso 1 1 calc R
H15B H 0.5392 0.8830 0.3619 0.070 Uiso 1 1 calc R
C3 C 0.66203(19) 0.46416(17) 0.59268(17) 0.0627(8) Uani 1 1 d .
H3A H 0.6308 0.4120 0.5793 0.075 Uiso 1 1 calc R
C23 C 0.6521(2) 1.0014(2) 0.55440(17) 0.0930(11) Uani 1 1 d .
H23A H 0.7142 0.9833 0.5529 0.139 Uiso 1 1 calc R
H23B H 0.6155 0.9521 0.5610 0.139 Uiso 1 1 calc R
H23C H 0.6569 1.0401 0.5990 0.139 Uiso 1 1 calc R
C26 C 0.79490(17) 0.77629(17) 0.21412(15) 0.0558(7) Uani 1 1 d .
H26A H 0.7909 0.8384 0.2085 0.067 Uiso 1 1 calc R
H26B H 0.8145 0.7531 0.1685 0.067 Uiso 1 1 calc R
C9 C 0.8082(2) 0.7016(2) 0.65660(17) 0.0976(12) Uani 1 1 d .
H9A H 0.8438 0.6973 0.7122 0.146 Uiso 1 1 calc R
H9B H 0.7641 0.7482 0.6508 0.146 Uiso 1 1 calc R
H9C H 0.8504 0.7120 0.6232 0.146 Uiso 1 1 calc R
C22 C 0.50774(19) 1.0089(2) 0.24954(17) 0.0804(9) Uani 1 1 d .
H22A H 0.4608 1.0438 0.2139 0.121 Uiso 1 1 calc R
H22B H 0.4825 0.9527 0.2535 0.121 Uiso 1 1 calc R
H22C H 0.5622 1.0043 0.2286 0.121 Uiso 1 1 calc R
C33 C 0.64987(19) 0.81345(18) 0.01235(16) 0.0601(7) Uani 1 1 d .
C7 C 0.76100(19) 0.5541(2) 0.68800(16) 0.0626(8) Uani 1 1 d .
H7 H 0.7976 0.5638 0.7404 0.075 Uiso 1 1 calc R
C12 C 0.87833(17) 0.73274(16) 0.43751(16) 0.0602(8) Uani 1 1 d .
H12A H 0.9443 0.7232 0.4398 0.072 Uiso 1 1 calc R
H12B H 0.8754 0.7672 0.4840 0.072 Uiso 1 1 calc R
C8 C 0.59255(19) 0.50754(17) 0.44830(15) 0.0711(9) Uani 1 1 d .
H8A H 0.5585 0.5584 0.4260 0.107 Uiso 1 1 calc R
H8B H 0.5486 0.4625 0.4507 0.107 Uiso 1 1 calc R
H8C H 0.6322 0.4897 0.4146 0.107 Uiso 1 1 calc R
C6 C 0.75523(19) 0.61837(18) 0.63092(16) 0.0567(7) Uani 1 1 d .
C35 C 0.5685(2) 0.60186(17) 0.08459(17) 0.0766(9) Uani 1 1 d .
H35A H 0.6184 0.5835 0.1299 0.115 Uiso 1 1 calc R
H35B H 0.5444 0.5532 0.0510 0.115 Uiso 1 1 calc R
H35C H 0.5187 0.6271 0.1038 0.115 Uiso 1 1 calc R
C18 C 0.5841(2) 1.1345(2) 0.4784(2) 0.0848(10) Uani 1 1 d .
H18 H 0.6011 1.1634 0.5276 0.102 Uiso 1 1 calc R
C19 C 0.5396(3) 1.1792(2) 0.4101(3) 0.0868(11) Uani 1 1 d .
C30 C 0.61566(19) 0.6453(2) -0.04001(18) 0.0684(8) Uani 1 1 d .
H30 H 0.6031 0.5890 -0.0579 0.082 Uiso 1 1 calc R
C31 C 0.6429(2) 0.7035(2) -0.08968(18) 0.0709(9) Uani 1 1 d .
C1 C 0.7215(2) 0.4078(2) 0.73461(18) 0.0940(11) Uani 1 1 d .
H1A H 0.6894 0.4271 0.7736 0.141 Uiso 1 1 calc R
H1B H 0.7866 0.3970 0.7612 0.141 Uiso 1 1 calc R
H1C H 0.6926 0.3558 0.7096 0.141 Uiso 1 1 calc R
C34 C 0.6610(2) 0.90807(19) 0.03355(19) 0.0971(11) Uani 1 1 d .
H34A H 0.6046 0.9289 0.0455 0.146 Uiso 1 1 calc R
H34B H 0.6720 0.9395 -0.0114 0.146 Uiso 1 1 calc R
H34C H 0.7136 0.9158 0.0800 0.146 Uiso 1 1 calc R
C24 C 0.5186(3) 1.2750(2) 0.4160(3) 0.1465(19) Uani 1 1 d .
H24A H 0.5378 1.2927 0.4716 0.220 Uiso 1 1 calc R
H24B H 0.4521 1.2848 0.3950 0.220 Uiso 1 1 calc R
H24C H 0.5527 1.3074 0.3851 0.220 Uiso 1 1 calc R
C32 C 0.6576(2) 0.7876(2) -0.06326(18) 0.0746(9) Uani 1 1 d .
H32 H 0.6733 0.8283 -0.0974 0.090 Uiso 1 1 calc R
C36 C 0.6539(2) 0.6770(2) -0.17241(18) 0.1110(13) Uani 1 1 d .
H36A H 0.6221 0.7178 -0.2124 0.166 Uiso 1 1 calc R
H36B H 0.6268 0.6210 -0.1860 0.166 Uiso 1 1 calc R
H36C H 0.7197 0.6754 -0.1710 0.166 Uiso 1 1 calc R
O1 O 0.5178(2) 0.4880(2) 0.2416(2) 0.2011(15) Uani 1 1 d .

loop_
_atom_site_aniso_label
_atom_site_aniso_U_11
_atom_site_aniso_U_22
_atom_site_aniso_U_33
_atom_site_aniso_U_23
_atom_site_aniso_U_13
_atom_site_aniso_U_12
Co1 0.03699(19) 0.0413(2) 0.0515(2) 0.00391(17) 0.00564(14) -0.00424(16)
Cl2 0.0772(5) 0.0516(4) 0.0653(5) -0.0065(4) 0.0076(4) 0.0026(4)
Cl1 0.0404(4) 0.0718(5) 0.0835(5) 0.0114(4) 0.0044(3) -0.0124(3)
N4 0.0372(12) 0.0407(13) 0.0548(13) 0.0053(10) 0.0072(10) -0.0015(9)
N3 0.0413(12) 0.0382(12) 0.0559(12) -0.0036(10) 0.0053(10) -0.0004(10)
N2 0.0409(12) 0.0433(13) 0.0574(13) 0.0032(10) 0.0117(10) -0.0008(10)
N1 0.0430(13) 0.0394(12) 0.0522(13) -0.0007(10) 0.0111(10) -0.0014(9)
C5 0.0456(16) 0.0439(16) 0.0466(15) -0.0015(13) 0.0151(12) 0.0031(12)
C4 0.0485(17) 0.0510(17) 0.0493(16) 0.0000(14) 0.0124(13) -0.0027(13)
C27 0.0490(16) 0.0488(17) 0.0571(16) -0.0010(13) 0.0056(13) 0.0038(12)
C11 0.0509(18) 0.0607(19) 0.0638(18) 0.0137(15) 0.0123(14) 0.0086(14)
C28 0.0429(15) 0.0520(17) 0.0493(15) -0.0046(15) 0.0035(12) 0.0014(13)
C16 0.0419(16) 0.0476(17) 0.0705(19) -0.0008(15) 0.0235(14) -0.0033(13)
C21 0.0440(17) 0.0542(19) 0.079(2) 0.0020(16) 0.0257(15) 0.0001(13)
C13 0.0419(16) 0.0458(17) 0.0616(17) 0.0019(13) 0.0099(13) -0.0079(12)
C25 0.0384(15) 0.0482(16) 0.0792(19) -0.0061(15) 0.0134(13) -0.0004(13)
C14 0.0492(17) 0.0466(17) 0.0615(17) -0.0041(13) 0.0133(14) -0.0038(13)
C2 0.0560(19) 0.074(2) 0.0557(18) 0.0127(16) 0.0182(15) 0.0074(16)
C17 0.0537(19) 0.078(2) 0.072(2) -0.0104(19) 0.0270(16) -0.0102(16)
C29 0.0479(17) 0.0524(19) 0.0561(18) -0.0006(15) -0.0035(13) 0.0071(13)
C10 0.0560(17) 0.0410(16) 0.0548(16) -0.0061(13) 0.0179(13) 0.0004(12)
C20 0.070(2) 0.058(2) 0.114(3) 0.021(2) 0.050(2) 0.0137(17)
C15 0.0470(17) 0.0519(18) 0.0795(19) 0.0054(15) 0.0235(14) -0.0003(13)
C3 0.064(2) 0.0528(18) 0.071(2) 0.0083(16) 0.0167(16) -0.0083(14)
C23 0.078(2) 0.136(3) 0.067(2) -0.011(2) 0.0225(18) -0.005(2)
C26 0.0509(17) 0.0625(19) 0.0559(16) -0.0047(14) 0.0174(13) -0.0040(13)
C9 0.128(3) 0.087(3) 0.069(2) -0.0244(19) 0.008(2) -0.038(2)
C22 0.061(2) 0.096(3) 0.078(2) 0.0020(19) 0.0071(16) 0.0045(17)
C33 0.0605(19) 0.061(2) 0.0561(18) -0.0025(16) 0.0106(14) -0.0070(15)
C7 0.0586(19) 0.085(2) 0.0428(16) -0.0016(16) 0.0114(14) 0.0005(16)
C12 0.0438(16) 0.0546(19) 0.0714(19) 0.0079(15) -0.0045(13) -0.0024(13)
C8 0.074(2) 0.065(2) 0.0672(19) 0.0015(16) 0.0057(16) -0.0245(16)
C6 0.0613(19) 0.0586(19) 0.0517(17) -0.0080(15) 0.0173(14) -0.0044(15)
C35 0.088(2) 0.0483(19) 0.078(2) 0.0035(16) -0.0066(17) -0.0046(16)
C18 0.080(2) 0.081(3) 0.108(3) -0.040(2) 0.052(2) -0.024(2)
C19 0.093(3) 0.053(2) 0.139(4) -0.009(2) 0.074(3) -0.0027(19)
C30 0.061(2) 0.062(2) 0.071(2) -0.0129(18) -0.0030(16) 0.0150(16)
C31 0.057(2) 0.091(3) 0.061(2) -0.011(2) 0.0089(16) 0.0153(18)
C1 0.100(3) 0.101(3) 0.081(2) 0.041(2) 0.023(2) 0.006(2)
C34 0.138(3) 0.066(2) 0.088(2) -0.0012(19) 0.031(2) -0.037(2)
C24 0.190(4) 0.053(2) 0.248(5) -0.017(3) 0.148(4) 0.008(2)
C32 0.067(2) 0.090(3) 0.067(2) 0.0044(19) 0.0181(16) -0.0067(18)
C36 0.117(3) 0.146(4) 0.072(2) -0.022(2) 0.027(2) 0.033(3)
O1 0.203(4) 0.237(4) 0.174(3) -0.062(3) 0.068(3) -0.066(3)

loop_
_atom_type_symbol
_atom_type_description
_atom_type_scat_dispersion_real
_atom_type_scat_dispersion_imag
_atom_type_scat_source
C C 0.0033 0.0016 'International Tables Vol C Tables 4.2.6.8 and 6.1.1.4'
H H 0.0000 0.0000 'International Tables Vol C Tables 4.2.6.8 and 6.1.1.4'
N N 0.0061 0.0033 'International Tables Vol C Tables 4.2.6.8 and 6.1.1.4'
O O 0.0106 0.0060 'International Tables Vol C Tables 4.2.6.8 and 6.1.1.4'
Cl Cl 0.1484 0.1585 'International Tables Vol C Tables 4.2.6.8 and 6.1.1.4'
Co Co 0.3494 0.9721 'International Tables Vol C Tables 4.2.6.8 and 6.1.1.4'

loop_
_geom_angle_atom_site_label_1
_geom_angle_atom_site_label_2
_geom_angle_atom_site_label_3
_geom_angle
N3 Co1 N1 121.76(8)
N3 Co1 N2 109.82(8)
N1 Co1 N2 120.34(8)
N3 Co1 N4 81.63(7)
N1 Co1 N4 79.65(7)
N2 Co1 N4 80.29(7)
N3 Co1 Cl1 100.75(5)
N1 Co1 Cl1 95.65(6)
N2 Co1 Cl1 102.55(6)
N4 Co1 Cl1 175.29(5)
C25 N4 C13 112.25(19)
C25 N4 C12 112.99(19)
C13 N4 C12 109.09(19)
C25 N4 Co1 105.66(14)
C13 N4 Co1 108.28(14)
C12 N4 Co1 108.35(14)
C26 N3 C27 113.17(19)
C26 N3 Co1 110.48(14)
C27 N3 Co1 114.26(14)
C14 N2 C15 112.91(19)
C14 N2 Co1 108.68(14)
C15 N2 Co1 114.52(14)
C11 N1 C10 115.53(19)
C11 N1 Co1 113.20(14)
C10 N1 Co1 110.02(14)
C6 C5 C4 119.5(2)
C6 C5 C10 121.2(2)
C4 C5 C10 119.2(2)
C3 C4 C5 118.9(2)
C3 C4 C8 119.1(2)
C5 C4 C8 122.0(2)
N3 C27 C28 115.3(2)
N1 C11 C12 110.4(2)
C33 C28 C29 119.5(2)
C33 C28 C27 121.2(2)
C29 C28 C27 119.2(2)
C17 C16 C21 119.4(3)
C17 C16 C15 121.7(3)
C21 C16 C15 118.9(2)
C20 C21 C16 119.4(3)
C20 C21 C22 117.9(3)
C16 C21 C22 122.7(3)
N4 C13 C14 109.99(19)
N4 C25 C26 110.44(19)
N2 C14 C13 108.6(2)
C3 C2 C7 117.1(3)
C3 C2 C1 121.2(3)
C7 C2 C1 121.7(3)
C16 C17 C18 118.4(3)
C16 C17 C23 122.5(3)
C18 C17 C23 119.0(3)
C30 C29 C28 119.1(3)
C30 C29 C35 119.2(3)
C28 C29 C35 121.6(3)
N1 C10 C5 117.02(19)
C19 C20 C21 122.0(3)
N2 C15 C16 115.91(19)
C2 C3 C4 122.7(3)
N3 C26 C25 109.2(2)
C32 C33 C28 118.6(3)
C32 C33 C34 118.4(3)
C28 C33 C34 122.9(3)
C2 C7 C6 122.9(3)
C11 C12 N4 111.8(2)
C7 C6 C5 118.9(2)
C7 C6 C9 118.6(3)
C5 C6 C9 122.4(3)
C19 C18 C17 122.2(3)
C20 C19 C18 118.5(3)
C20 C19 C24 121.7(4)
C18 C19 C24 119.9(4)
C31 C30 C29 122.2(3)
C30 C31 C32 117.9(3)
C30 C31 C36 121.0(3)
C32 C31 C36 121.0(3)
C31 C32 C33 122.4(3)

loop_
_geom_bond_atom_site_label_1
_geom_bond_atom_site_label_2
_geom_bond_distance
Co1 N3 2.0814(19)
Co1 N1 2.0959(18)
Co1 N2 2.1192(19)
Co1 N4 2.2189(18)
Co1 Cl1 2.3108(7)
N4 C25 1.471(3)
N4 C13 1.476(3)
N4 C12 1.487(3)
N3 C26 1.484(3)
N3 C27 1.496(3)
N2 C14 1.479(3)
N2 C15 1.491(3)
N1 C11 1.477(3)
N1 C10 1.485(3)
C5 C6 1.393(3)
C5 C4 1.395(3)
C5 C10 1.511(3)
C4 C3 1.392(3)
C4 C8 1.515(3)
C27 C28 1.507(3)
C11 C12 1.477(3)
C28 C33 1.399(3)
C28 C29 1.401(3)
C16 C17 1.395(4)
C16 C21 1.399(3)
C16 C15 1.515(3)
C21 C20 1.390(4)
C21 C22 1.507(4)
C13 C14 1.514(3)
C25 C26 1.510(3)
C2 C3 1.370(3)
C2 C7 1.377(4)
C2 C1 1.516(3)
C17 C18 1.404(4)
C17 C23 1.506(4)
C29 C30 1.387(4)
C29 C35 1.511(3)
C20 C19 1.360(4)
C9 C6 1.514(3)
C33 C32 1.388(4)
C33 C34 1.514(4)
C7 C6 1.384(3)
C18 C19 1.370(4)
C19 C24 1.529(4)
C30 C31 1.371(4)
C31 C32 1.381(4)
C31 C36 1.523(4)
